data_7710769
loop_
_publ_author_name
'Teng, Qian'
'He, Yan-Ping'
'Chen, Shu-Mei'
'Zhang, Jian'

_publ_section_title
;
 Synthesis of a Zr4(embonate)6--cobalt based superstructure for
 photocatalytic hydrogen production
;
_journal_name_full 'Dalton Transactions'
_journal_paper_doi 10.1039/D2DT01976K
_journal_year 2022
_chemical_formula_moiety '0.5(C442 H310 Co8 N40 O106 Zr8), 2(C3 H7 N O), 2(H2 O)'
_chemical_formula_sum 'C228 H172 Co4 N22 O55 Zr4'
_chemical_formula_weight 4700.47
_space_group_crystal_system monoclinic
_space_group_IT_number 15
_space_group_name_Hall '-C 2yc'
_space_group_name_H-M_alt 'C 1 2/c 1'
_atom_sites_solution_hydrogens mixed
_audit_creation_date 2022-05-25
_audit_creation_method
;
Olex2 1.2
(compiled 2018.05.29 svn.r3508 for OlexSys, GUI svn.r5506)
;
_audit_update_record
;
2022-05-26 deposited with the CCDC.	2022-07-08 downloaded from the CCDC.
;
_cell_angle_alpha 90
_cell_angle_beta 105.9570(10)
_cell_angle_gamma 90
_cell_formula_units_Z 4
_cell_length_a 29.2228(4)
_cell_length_b 23.4628(3)
_cell_length_c 33.6913(4)
_cell_measurement_reflns_used 29282
_cell_measurement_temperature 100.00(10)
_cell_measurement_theta_max 44.0650
_cell_measurement_theta_min 2.1270
_cell_volume 22210.3(5)
_computing_cell_refinement 'CrysAlisPro 1.171.41.115a (Rigaku OD, 2021)'
_computing_data_collection 'CrysAlisPro 1.171.41.115a (Rigaku OD, 2021)'
_computing_data_reduction 'CrysAlisPro 1.171.41.115a (Rigaku OD, 2021)'
_computing_molecular_graphics 'Olex2 (Dolomanov et al., 2009)'
_computing_publication_material 'Olex2 (Dolomanov et al., 2009)'
_computing_structure_refinement 'ShelXL (Sheldrick, 2015)'
_computing_structure_solution 'SHELXT 2018/2 (Sheldrick, 2018)'
_diffrn_ambient_environment N~2~
_diffrn_ambient_temperature 100.00(10)
_diffrn_detector 'Hybrid Pixel Array Detector'
_diffrn_detector_area_resol_mean 10.0000
_diffrn_detector_type HyPix
_diffrn_measured_fraction_theta_full 0.956
_diffrn_measured_fraction_theta_max 0.956
_diffrn_measurement_details
;
List of Runs (angles in degrees, time in seconds):

  # Type    Start    End  Width  t~exp~   \w     \q     \k     \f   Frames
#--------------------------------------------------------------------------
  1  \w     17.00  44.00   0.50    2.00    --   39.69  77.00 150.00   54
  2  \w     26.00 111.00   0.50    2.00    --   39.69  57.00 150.00  170
  3  \w     29.00 105.00   0.50    2.00    --   39.69  38.00 -30.00  152
  4  \w     26.00 112.00   0.50    2.00    --   39.69  19.00 -60.00  172
  5  \w     26.00 105.00   0.50    2.00    --   39.69  57.00-180.00  158
  6  \w     11.00  36.00   0.50    2.00    --   39.69  89.00-167.41   50
  7  \w     10.00  35.00   0.50    2.00    --   39.69  92.00-123.38   50
  8  \w     10.00  35.00   0.50    2.00    --   39.69  91.00   9.26   50
  9  \w     10.00  35.00   0.50    2.00    --   39.69  91.00 -22.85   50
 10  \w     10.00  35.00   0.50    2.00    --   39.69  90.00  92.70   50
 11  \w     86.00 111.00   0.50    2.00    --   39.69 179.00 -60.00   50
 12  \w     51.00  76.00   0.50    2.00    --   39.69 179.00 -60.00   50
 13  \w     57.00 111.00   0.50    2.00    --   39.69 179.00 150.00  108
 14  \w    -32.00  50.00   0.50    2.00    --   39.69 -38.00-180.00  164
 15  \w     -7.00  29.00   0.50    2.00    --   39.69 -99.00   0.00   72
 16  \w     48.00  74.00   0.50    2.00    --   39.69 -99.00   0.00   52
 17  \w     88.00 113.00   0.50    2.00    --   39.69-179.00   0.00   50
 18  \w     55.00 110.00   0.50    2.00    --   39.69-179.00 120.00  110
;
_diffrn_measurement_device 'four-circle diffractometer'
_diffrn_measurement_device_type 'ROD, Synergy Custom system, HyPix'
_diffrn_measurement_method '\w scans'
_diffrn_orient_matrix_type 'CrysAlisPro convention (1999,Acta A55,543-557)'
_diffrn_orient_matrix_UB_11 -0.0127187000
_diffrn_orient_matrix_UB_12 -0.0541886000
_diffrn_orient_matrix_UB_13 0.0036738000
_diffrn_orient_matrix_UB_21 0.0391229000
_diffrn_orient_matrix_UB_22 -0.0074916000
_diffrn_orient_matrix_UB_23 0.0314060000
_diffrn_orient_matrix_UB_31 -0.0240815000
_diffrn_orient_matrix_UB_32 0.0163227000
_diffrn_orient_matrix_UB_33 0.0266118000
_diffrn_radiation_monochromator mirror
_diffrn_radiation_probe x-ray
_diffrn_radiation_type GaK\a
_diffrn_radiation_wavelength 1.3405
_diffrn_reflns_av_R_equivalents 0.0477
_diffrn_reflns_av_unetI/netI 0.0343
_diffrn_reflns_Laue_measured_fraction_full 0.956
_diffrn_reflns_Laue_measured_fraction_max 0.956
_diffrn_reflns_limit_h_max 30
_diffrn_reflns_limit_h_min -30
_diffrn_reflns_limit_k_max 24
_diffrn_reflns_limit_k_min -24
_diffrn_reflns_limit_l_max 34
_diffrn_reflns_limit_l_min -34
_diffrn_reflns_number 63137
_diffrn_reflns_point_group_measured_fraction_full 0.956
_diffrn_reflns_point_group_measured_fraction_max 0.956
_diffrn_reflns_theta_full 44.130
_diffrn_reflns_theta_max 44.130
_diffrn_reflns_theta_min 3.275
_diffrn_source 'micro-focus metaljet'
_exptl_absorpt_coefficient_mu 3.052
_exptl_absorpt_correction_T_max 1.00000
_exptl_absorpt_correction_T_min 0.74913
_exptl_absorpt_correction_type multi-scan
_exptl_absorpt_process_details
;
CrysAlisPro 1.171.41.115a (Rigaku Oxford Diffraction, 2021)
Empirical absorption correction using spherical harmonics,
implemented in SCALE3 ABSPACK scaling algorithm.
;
_exptl_crystal_colour 'metallic blackish yellow'
_exptl_crystal_colour_lustre metallic
_exptl_crystal_colour_modifier blackish
_exptl_crystal_colour_primary yellow
_exptl_crystal_density_diffrn 1.406
_exptl_crystal_description block
_exptl_crystal_F_000 9608
_exptl_crystal_size_max 0.3
_exptl_crystal_size_mid 0.2
_exptl_crystal_size_min 0.1
_platon_squeeze_details
;
TITL hy        C 1 2/c 1    R = 0.15
CELL   29.2228   23.4628   33.6913     90.00    105.96     90.00
SPGR C2/c
# Solvent Accessible Volume =      2310
# Electrons Found in S.A.V. =       599
# Note: Atoms in Void are Labelled as Cxxx and Qxxx for all Others
C101 0.837 0.351 0.149 !       3.56 eA-3
C102 0.835 0.425 0.099 !       3.15 eA-3
Q103 0.882 0.467 0.053 !       2.90 eA-3
Q104 0.226 0.387 0.156 !       2.70 eA-3
C105 1.000 0.195 0.247 !       2.42 eA-3
C106 0.866 0.307 0.173 !       2.41 eA-3
C107 0.359 0.075 0.064 !       2.29 eA-3
Q108 0.109 0.489 0.046 !       2.28 eA-3
C109 0.713 0.020 0.414 !       2.12 eA-3
C110 0.287 0.147 0.647 !       1.87 eA-3
C111 0.976 0.215 0.225 !       1.55 eA-3
Q112 0.294 0.060 0.850 !       1.54 eA-3
Q113 0.777 0.503 0.843 !       1.38 eA-3
Q114 0.853 0.062 0.174 !       1.19 eA-3
Q115 0.940 0.338 0.336 !       1.02 eA-3
Q116 0.991 0.246 0.328 !       0.95 eA-3
Q117 0.491 0.746 0.328 !       0.95 eA-3
C118 0.015 0.218 0.209 !       0.93 eA-3
Q119 0.129 0.319 0.023 !       0.90 eA-3
C120 0.669 0.036 0.946 !       0.89 eA-3
Q121 0.760 0.171 0.451 !       0.87 eA-3
C122 0.158 0.504 0.452 !       0.87 eA-3
Q123 0.688 0.136 0.454 !       0.87 eA-3
Q124 0.696 0.408 0.469 !       0.86 eA-3
Q125 0.658 0.501 0.335 !       0.85 eA-3
Q126 0.883 0.039 0.156 !       0.85 eA-3
Q127 0.305 0.423 0.005 !       0.83 eA-3
Q128 0.099 0.309 0.142 !       0.82 eA-3
Q129 0.618 0.296 0.423 !       0.81 eA-3
Q130 0.833 0.372 0.408 !       0.79 eA-3
Q131 0.401 0.480 0.360 !       0.78 eA-3
Q132 0.267 0.369 0.982 !       0.78 eA-3
Q133 0.367 0.494 0.152 !       0.76 eA-3
Q134 0.714 0.165 0.421 !       0.76 eA-3
Q135 0.204 0.322 0.062 !       0.76 eA-3
C136 0.558 0.249 0.798 !       0.75 eA-3
Q137 0.912 0.290 0.326 !       0.75 eA-3
Q138 0.873 0.452 0.125 !       0.74 eA-3
Q139 0.937 0.464 0.509 !       0.74 eA-3
Q140 0.879 0.026 0.172 !       0.73 eA-3
Q141 0.598 0.183 0.068 !       0.71 eA-3
Q142 0.838 0.108 0.172 !       0.70 eA-3
Q143 0.930 0.276 0.358 !       0.70 eA-3
Q144 0.509 0.201 0.032 !       0.70 eA-3
Q145 0.779 0.369 0.518 !       0.69 eA-3
Q146 0.868 0.059 0.134 !       0.67 eA-3
Q147 0.977 0.268 0.399 !       0.67 eA-3
Q148 0.290 0.195 0.150 !       0.67 eA-3
Q149 0.653 0.254 0.470 !       0.67 eA-3
Q150 0.063 0.290 0.123 !       0.66 eA-3
Q151 0.622 0.079 0.852 !       0.65 eA-3
Q152 0.850 0.067 0.142 !       0.65 eA-3
Q153 0.874 0.474 0.550 !       0.62 eA-3
Q154 0.638 0.069 0.929 !       0.62 eA-3
Q155 0.249 0.353 0.108 !       0.62 eA-3
Q156 0.171 0.064 0.259 !       0.61 eA-3
Q157 0.953 0.301 0.477 !       0.61 eA-3
Q158 0.022 0.344 0.179 !       0.61 eA-3
Q159 0.615 0.056 0.110 !       0.60 eA-3
Q160 0.839 0.297 0.484 !       0.60 eA-3
Q161 0.534 0.085 0.438 !       0.60 eA-3
Q162 0.165 0.428 0.102 !       0.60 eA-3
Q163 0.648 0.240 0.047 !       0.59 eA-3
Q164 0.053 0.409 0.928 !       0.59 eA-3
Q165 0.884 0.247 0.954 !       0.59 eA-3
Q166 0.755 0.010 0.314 !       0.59 eA-3
Q167 0.844 0.369 0.313 !       0.59 eA-3
Q168 0.297 0.418 0.874 !       0.59 eA-3
Q169 0.733 0.453 0.517 !       0.58 eA-3
Q170 0.929 0.248 0.584 !       0.58 eA-3
Q171 0.337 0.406 0.704 !       0.58 eA-3
Q172 0.634 0.396 0.259 !       0.58 eA-3
Q173 0.797 0.097 0.102 !       0.58 eA-3
Q174 0.835 0.041 0.126 !       0.57 eA-3
Q175 0.633 0.144 0.445 !       0.57 eA-3
Q176 0.133 0.644 0.445 !       0.57 eA-3
Q177 0.862 0.435 0.493 !       0.57 eA-3
Q178 0.148 0.004 0.368 !       0.56 eA-3
Q179 0.306 0.207 0.172 !       0.56 eA-3
Q180 0.828 0.363 0.086 !       0.56 eA-3
Q181 0.871 0.279 0.554 !       0.56 eA-3
Q182 0.961 0.170 0.093 !       0.55 eA-3
Q183 0.649 0.172 0.038 !       0.54 eA-3
Q184 0.099 0.124 0.382 !       0.54 eA-3
Q185 0.954 0.377 0.368 !       0.53 eA-3
Q186 0.368 0.231 0.463 !       0.53 eA-3
Q187 0.739 0.338 0.204 !       0.53 eA-3
Q188 0.234 0.300 0.922 !       0.52 eA-3
Q189 0.088 0.315 0.017 !       0.52 eA-3
Q190 0.336 0.386 0.773 !       0.51 eA-3
Q191 0.704 0.423 0.274 !       0.51 eA-3
Q192 0.493 0.378 0.319 !       0.50 eA-3
;
_refine_diff_density_max 1.265
_refine_diff_density_min -0.923
_refine_diff_density_rms 0.105
_refine_ls_extinction_method none
_refine_ls_goodness_of_fit_ref 0.976
_refine_ls_hydrogen_treatment constr
_refine_ls_matrix_type full
_refine_ls_number_parameters 1400
_refine_ls_number_reflns 12480
_refine_ls_number_restraints 166
_refine_ls_restrained_S_all 0.974
_refine_ls_R_factor_all 0.1260
_refine_ls_R_factor_gt 0.1023
_refine_ls_shift/su_max 0.001
_refine_ls_shift/su_mean 0.000
_refine_ls_structure_factor_coef Fsqd
_refine_ls_weighting_details 'w=1/[\s^2^(Fo^2^)+(0.2000P)^2^+200.0000P] where P=(Fo^2^+2Fc^2^)/3'
_refine_ls_weighting_scheme calc
_refine_ls_wR_factor_gt 0.2685
_refine_ls_wR_factor_ref 0.2940
_reflns_Friedel_coverage 0.000
_reflns_number_gt 9717
_reflns_number_total 12480
_reflns_threshold_expression 'I > 2\s(I)'
_cod_data_source_file d2dt01976k2.cif
_cod_data_source_block hy_sq
_cod_database_code 7710769
_shelx_shelxl_version_number 2018/3
_chemical_oxdiff_formula 'Zr Co C N O'
_shelx_space_group_comment
;
The symmetry employed for this shelxl refinement is uniquely defined
by the following loop, which should always be used as a source of
symmetry information in preference to the above space-group names.
They are only intended as comments.
;
_shelx_estimated_absorpt_t_max 0.750
_shelx_estimated_absorpt_t_min 0.461
_reflns_odcompleteness_completeness 57.02
_reflns_odcompleteness_iscentric 1
_reflns_odcompleteness_theta 56.82
_olex2_refinement_description
;
1. Fixed Uiso
 At 1.2 times of:
  All C(H) groups, All C(H,H) groups
 At 1.5 times of:
  All C(H,H,H) groups, All O(H,H) groups
2. Restrained distances
 H00C_$2-H03B
 2 with sigma of 0.02
3. Rigid bond restraints
 C040, C04M
 with sigma for 1-2 distances of 0.01 and sigma for 1-3 distances of 0.01
 N02P, N02V
 with sigma for 1-2 distances of 0.01 and sigma for 1-3 distances of 0.01
4. Uiso/Uaniso restraints and constraints
Uanis(C04J) \\sim Ueq, Uanis(C04F) \\sim Ueq, Uanis(C19) \\sim Ueq, Uanis(C12)
\\sim Ueq: with sigma of 0.1 and sigma for terminal atoms of 0.2
Uanis(C01T) \\sim Ueq, Uanis(C04D) \\sim Ueq, Uanis(C04K) \\sim Ueq: with sigma
of 0.1 and sigma for terminal atoms of 0.2
Uanis(C03A) \\sim Ueq, Uanis(C02T) \\sim Ueq, Uanis(C03O) \\sim Ueq: with sigma
of 0.1 and sigma for terminal atoms of 0.2
Uanis(C01T) \\sim Ueq, Uanis(C04K) \\sim Ueq, Uanis(C04D) \\sim Ueq: with sigma
of 0.01 and sigma for terminal atoms of 0.02
Uanis(C03A) \\sim Ueq: with sigma of 0.001 and sigma for terminal atoms of 0.002
Uanis(C040) \\sim Ueq, Uanis(C04G) \\sim Ueq, Uanis(C04M) \\sim Ueq: with sigma
of 0.1 and sigma for terminal atoms of 0.2
Uanis(C040) \\sim Ueq, Uanis(C04M) \\sim Ueq, Uanis(C04G) \\sim Ueq: with sigma
of 0.01 and sigma for terminal atoms of 0.02
Uanis(C03A) \\sim Ueq, Uanis(C5) \\sim Ueq, Uanis(C4) \\sim Ueq: with sigma of
0.01 and sigma for terminal atoms of 0.02
Uanis(N01L) \\sim Ueq, Uanis(N25) \\sim Ueq: with sigma of 0.01 and sigma for
terminal atoms of 0.02
Uanis(C040) \\sim Ueq, Uanis(C04M) \\sim Ueq: with sigma of 0.01 and sigma for
terminal atoms of 0.02
Uanis(N02P) \\sim Ueq, Uanis(N02V) \\sim Ueq: with sigma of 0.01 and sigma for
terminal atoms of 0.02
5. Rigid body (RIGU) restrains
 C03E, C03I, C04F, C04J, C19
 with sigma for 1-2 distances of 0.004 and sigma for 1-3 distances of 0.004
 C040, N02P, C04G, C04M, N02V
 with sigma for 1-2 distances of 0.004 and sigma for 1-3 distances of 0.004
6. Others
 Fixed Sof: Zr2(0.75) H00E(0.5) H00F(0.5) H00G(0.5) H00H(0.5) C04D(0.5)
 H04D(0.5) C04K(0.5) H04K(0.5) C04M(0.5) H04M(0.5) C19(0.5) H19(0.5) C04F(0.5)
 H04F(0.5) C12(0.5) H12(0.5) Zr(0.25) C5(0.5) H5(0.5)
7.a Riding coordinates:
 O027(H02A,H02B), O02A(H02C,H02D), O030(H03A,H03B), O037(H03C,H03D), O4(H4A,H4B)
7.b Rotating group:
 O00E(H00A,H00B), O00J(H00C,H00D)
7.c Secondary CH2 refined with riding coordinates:
 C00Q(H00E,H00F), C00V(H00G,H00H), C00W(H00I,H00J), C01S(H01A,H01B)
7.d Aromatic/amide H refined with riding coordinates:
 C013(H013), C019(H019), C01F(H01F), C01H(H01H), C01N(H01N), C01R(H01R),
 C01U(H01U), C01Z(H01Z), C021(H021), C022(H022), C024(H024), C028(H028),
 C029(H029), C02B(H02E), C02C(H02F), C02G(H02G), C02X(H02X), C02S(H02S),
 C02N(H02N), C02H(H02H), C02J(H02J), C02K(H02K), C02L(H02L), C02Q(H02Q),
 C02T(H02T), C02U(H02U), C02W(H02W), C032(H032), C039(H039), C03B(H03E),
 C03F(H03F), C03H(H03H), C03J(H03J), C03K(H03K), C03L(H03L), C03N(H03N),
 C03P(H03P), C03R(H03R), C03S(H03S), C03T(H03T), C03X(H03X), C03Q(H03Q),
 C03V(H03V), C042(H042), C044(H044), C046(H046), C047(H047), C048(H048),
 C049(H049), C04C(H04C), C04D(H04D), C01T(H01T), C04K(H04K), C04G(H04G),
 C04M(H04M), C040(H040), C04H(H04H), C19(H19), C04F(H04F), C04J(H04J), C12(H12),
  C4(H4), C03A(H03G), C5(H5)
7.e Fitted pentagon refined as free rotating group:
 C03X(N02I,C03Q,N03D,C03V), C04D(N015,C01T,N00N,C04K), C04G(C04M,N02V,C040,
 N02P), C4(N25,C03A,N01L,C5)
7.f Fitted hexagon refined as free rotating group:
 C02G(C02X,C02S,C02N,C01P,C02F), C19(C03E,C04F,C04J,C03I,C12)
7.g Idealised Me refined as rotating group:
 C02M(H02I,H02M,H02O), C045(H04A,H04B,H04E)
;
_platon_squeeze_void_probe_radius 1.20
_olex2_submission_special_instructions 'No special instructions were received'
_oxdiff_exptl_absorpt_empirical_details
;
Empirical correction (ABSPACK) includes:
- Absorption correction using spherical harmonics
- Frame scaling
;
_oxdiff_exptl_absorpt_empirical_full_max 2.943
_oxdiff_exptl_absorpt_empirical_full_min 0.493

loop_
_space_group_symop_operation_xyz
'x, y, z'
'-x, y, -z+1/2'
'x+1/2, y+1/2, z'
'-x+1/2, y+1/2, -z+1/2'
'-x, -y, -z'
'x, -y, z-1/2'
'-x+1/2, -y+1/2, -z'
'x+1/2, -y+1/2, z-1/2'

loop_
_atom_site_label
_atom_site_type_symbol
_atom_site_fract_x
_atom_site_fract_y
_atom_site_fract_z
_atom_site_U_iso_or_equiv
_atom_site_adp_type
_atom_site_occupancy
_atom_site_site_symmetry_order
_atom_site_calc_flag
_atom_site_refinement_flags_posn
_atom_site_refinement_flags_adp
_atom_site_refinement_flags_occupancy
_atom_site_disorder_assembly
_atom_site_disorder_group
Zr1 Zr 0.42670(3) 0.80571(4) 0.35053(3) 0.0621(3) Uani 1 1 d . . . . .
Zr2 Zr 0.64409(13) 0.52799(12) 0.34716(10) 0.0499(6) Uani 0.75 1 d . . . A 1
Co1 Co 0.67091(5) 0.38511(6) 0.47875(4) 0.0658(5) Uani 1 1 d . . . . .
Co2 Co 0.34568(10) 0.95107(13) 0.44230(8) 0.1377(10) Uani 1 1 d . . . . .
O006 O 0.6385(2) 0.4765(3) 0.3984(2) 0.073(2) Uani 1 1 d . . . . .
O007 O 0.6109(3) 0.7777(3) 0.1062(2) 0.076(2) Uani 1 1 d . . . . .
O008 O 0.6592(2) 0.5924(3) 0.3135(2) 0.076(2) Uani 1 1 d . . . . .
O009 O 0.3713(3) 0.8678(3) 0.3325(2) 0.078(2) Uani 1 1 d . . . . .
O00A O 0.5898(2) 0.4973(3) 0.3056(2) 0.0667(18) Uani 1 1 d . . . . .
O00B O 0.6023(2) 0.5787(3) 0.3745(2) 0.077(2) Uani 1 1 d . . . . .
O00C O 0.4438(2) 0.8421(3) 0.3026(2) 0.0719(19) Uani 1 1 d . . . . .
O00D O 0.7119(3) 0.5573(4) 0.3875(2) 0.085(2) Uani 1 1 d . . . . .
O00E O 0.6368(3) 0.3749(3) 0.5248(2) 0.083(2) Uani 1 1 d . . . . .
H00A H 0.618742 0.342907 0.520678 0.124 Uiso 1 1 d GR . . . .
H00B H 0.614892 0.402737 0.523712 0.124 Uiso 1 1 d GR . . . .
O00F O 0.4859(3) 0.7628(3) 0.3734(2) 0.082(2) Uani 1 1 d . . . . .
O00G O 0.6136(3) 0.4329(3) 0.4475(3) 0.089(3) Uani 1 1 d . . . . .
O00H O 0.6791(3) 0.4600(4) 0.3312(3) 0.092(3) Uani 1 1 d . . . . .
O00I O 0.6453(3) 0.7232(3) 0.0694(2) 0.088(2) Uani 1 1 d . . . . .
O00J O 0.7025(3) 0.3921(4) 0.4305(2) 0.088(2) Uani 1 1 d . . . . .
H00C H 0.731808 0.414173 0.436519 0.133 Uiso 1 1 d DGR . . . .
H00D H 0.683735 0.413823 0.407231 0.133 Uiso 1 1 d GR . . . .
O00K O 0.4655(3) 0.8641(3) 0.3965(3) 0.099(3) Uani 1 1 d . . . . .
O00L O 0.3948(4) 0.5444(4) 0.4299(3) 0.113(3) Uani 1 1 d . . . . .
O00M O 0.7764(3) 0.6037(4) 0.4167(3) 0.095(2) Uani 1 1 d . . . . .
C00O C 0.6909(4) 0.6345(5) 0.3164(3) 0.070(3) Uani 1 1 d . . . . .
O00P O 0.3241(3) 0.9365(4) 0.3018(3) 0.111(3) Uani 1 1 d . . . . .
C00Q C 0.500000 0.4911(6) 0.250000 0.058(3) Uani 1 2 d S T P . .
H00E H 0.510723 0.516029 0.274538 0.069 Uiso 0.5 1 calc R . . . .
H00F H 0.489277 0.516032 0.225464 0.069 Uiso 0.5 1 calc R . . . .
C00R C 0.4287(4) 0.8834(4) 0.2741(3) 0.065(3) Uani 1 1 d . . . . .
N00S N 0.4225(4) 0.5341(5) 0.3738(3) 0.101(4) Uani 1 1 d . . . . .
C00T C 0.5314(4) 0.6221(4) 0.4416(4) 0.073(3) Uani 1 1 d . . . . .
N00U N 0.6981(4) 0.4644(5) 0.5028(3) 0.092(3) Uani 1 1 d . . . . .
C00V C 0.500000 0.8598(6) 0.250000 0.064(4) Uani 1 2 d S T P . .
H00G H 0.493889 0.834810 0.225403 0.077 Uiso 0.5 1 calc R . . . .
H00H H 0.506111 0.834809 0.274596 0.077 Uiso 0.5 1 calc R . . . .
C00W C 0.6414(3) 0.6656(4) 0.2468(3) 0.057(2) Uani 1 1 d . . . . .
H00I H 0.622072 0.632657 0.251093 0.068 Uiso 1 1 calc R . . . .
H00J H 0.621289 0.700137 0.243907 0.068 Uiso 1 1 calc R . . . .
C00X C 0.6849(3) 0.6722(5) 0.2848(3) 0.065(3) Uani 1 1 d . . . . .
C00Y C 0.6816(4) 0.6089(4) 0.2008(3) 0.061(2) Uani 1 1 d . . . . .
C00Z C 0.4546(4) 0.8950(5) 0.2475(4) 0.076(3) Uani 1 1 d . . . . .
C010 C 0.6508(4) 0.6899(4) 0.1371(3) 0.061(3) Uani 1 1 d . . . . .
C011 C 0.6348(4) 0.7323(5) 0.1021(4) 0.073(3) Uani 1 1 d . . . . .
N012 N 0.6882(4) 0.5524(6) 0.5226(4) 0.099(3) Uani 1 1 d . . . . .
C013 C 0.7108(4) 0.7628(5) 0.2572(3) 0.079(3) Uani 1 1 d . . . . .
H013 H 0.683286 0.762187 0.234265 0.094 Uiso 1 1 calc R . . . .
C014 C 0.5808(4) 0.5774(5) 0.4061(3) 0.073(3) Uani 1 1 d . . . . .
C016 C 0.5543(3) 0.6230(5) 0.4102(4) 0.073(3) Uani 1 1 d . . . . .
C017 C 0.7172(3) 0.7186(5) 0.2870(3) 0.065(3) Uani 1 1 d . . . . .
C019 C 0.6795(4) 0.6468(5) 0.1328(3) 0.066(3) Uani 1 1 d . . . . .
H019 H 0.689171 0.645137 0.108104 0.080 Uiso 1 1 calc R . . . .
C01A C 0.7315(4) 0.6386(5) 0.3528(3) 0.075(3) Uani 1 1 d . . . . .
C01B C 0.6961(4) 0.6040(5) 0.1625(4) 0.073(3) Uani 1 1 d . . . . .
C01C C 0.5313(4) 0.7724(5) 0.3969(4) 0.080(3) Uani 1 1 d . . . . .
C01D C 0.6560(3) 0.6566(5) 0.2071(3) 0.062(3) Uani 1 1 d . . . . .
C01E C 0.3874(4) 0.9150(4) 0.2740(4) 0.073(3) Uani 1 1 d . . . . .
C01F C 0.7233(4) 0.5576(6) 0.1566(4) 0.085(3) Uani 1 1 d . . . . .
H01F H 0.732376 0.554762 0.131634 0.102 Uiso 1 1 calc R . . . .
C01G C 0.5833(5) 0.4585(5) 0.2732(4) 0.076(3) Uani 1 1 d . . . . .
C01H C 0.7645(4) 0.6816(6) 0.3532(4) 0.081(3) Uani 1 1 d . . . . .
H01H H 0.792071 0.683657 0.376010 0.097 Uiso 1 1 calc R . . . .
O01I O 0.3469(4) 1.2295(5) 0.2380(3) 0.131(4) Uani 1 1 d . . . . .
C01J C 0.6219(5) 0.4198(6) 0.2740(5) 0.093(4) Uani 1 1 d . . . . .
C01K C 0.5869(4) 0.5280(5) 0.4313(4) 0.076(3) Uani 1 1 d . . . . .
C01M C 0.5417(4) 0.4558(4) 0.2458(4) 0.071(3) Uani 1 1 d . . . . .
C01N C 0.5660(4) 0.5280(5) 0.4643(4) 0.077(3) Uani 1 1 d . . . . .
H01N H 0.570785 0.496667 0.482895 0.092 Uiso 1 1 calc R . . . .
O01O O 0.5218(4) 0.9169(4) 0.4355(3) 0.128(4) Uani 1 1 d . . . . .
C01Q C 0.7592(4) 0.7209(6) 0.3223(4) 0.083(3) Uani 1 1 d . . . . .
C01R C 0.6963(4) 0.5644(5) 0.2299(4) 0.079(3) Uani 1 1 d . . . . .
H01R H 0.687809 0.566132 0.255140 0.095 Uiso 1 1 calc R . . . .
C01S C 0.5483(4) 0.6733(4) 0.3811(3) 0.072(3) Uani 1 1 d . . . . .
H01A H 0.566505 0.665675 0.360891 0.086 Uiso 1 1 calc R . . . .
H01B H 0.514269 0.676074 0.365594 0.086 Uiso 1 1 calc R . . . .
C01U C 0.7225(5) 0.5186(6) 0.2227(4) 0.095(4) Uani 1 1 d . . . . .
H01U H 0.730932 0.488613 0.242308 0.114 Uiso 1 1 calc R . . . .
C01V C 0.6144(4) 0.4758(6) 0.4267(4) 0.081(3) Uani 1 1 d . . . . .
C01W C 0.6145(5) 0.7400(6) 0.4198(3) 0.082(3) Uani 1 1 d . . . . .
C01X C 0.5379(4) 0.5745(5) 0.4697(4) 0.085(3) Uani 1 1 d . . . . .
C01Y C 0.3598(4) 0.9053(6) 0.3044(4) 0.087(4) Uani 1 1 d . . . . .
C01Z C 0.6504(4) 0.7040(6) 0.4174(4) 0.089(4) Uani 1 1 d . . . . .
H01Z H 0.642554 0.669031 0.402901 0.107 Uiso 1 1 calc R . . . .
C020 C 0.5432(4) 0.8255(5) 0.4176(3) 0.083(3) Uani 1 1 d . . . . .
C021 C 0.4134(5) 0.5629(6) 0.4030(4) 0.093(4) Uani 1 1 d . . . . .
H021 H 0.421414 0.602180 0.404368 0.112 Uiso 1 1 calc R . . . .
C022 C 0.7423(4) 0.8054(6) 0.2601(4) 0.093(4) Uani 1 1 d . . . . .
H022 H 0.736350 0.834692 0.239805 0.111 Uiso 1 1 calc R . . . .
C023 C 0.6687(7) 0.4202(8) 0.3046(7) 0.127(7) Uani 1 1 d . . . . .
C024 C 0.3739(5) 0.9584(5) 0.2460(4) 0.088(4) Uani 1 1 d . . . . .
H024 H 0.346787 0.980558 0.246266 0.106 Uiso 1 1 calc R . . . .
C025 C 0.5080(6) 0.8721(6) 0.4164(4) 0.102(4) Uani 1 1 d . . . . .
C026 C 0.4396(4) 0.9373(5) 0.2160(4) 0.086(4) Uani 1 1 d . . . . .
O027 O 0.2786(5) 0.9623(5) 0.4077(4) 0.152(4) Uani 1 1 d . . . . .
H02A H 0.278323 0.985077 0.387298 0.228 Uiso 1 1 d R . . . .
H02B H 0.267833 0.930108 0.395958 0.228 Uiso 1 1 d R . . . .
C028 C 0.5164(4) 0.5735(5) 0.5021(4) 0.086(3) Uani 1 1 d . . . . .
H028 H 0.523001 0.543151 0.521562 0.103 Uiso 1 1 calc R . . . .
C029 C 0.7369(5) 0.5170(6) 0.1852(5) 0.097(4) Uani 1 1 d . . . . .
H029 H 0.756392 0.486613 0.180706 0.117 Uiso 1 1 calc R . . . .
O02A O 0.3372(4) 1.0268(7) 0.4699(4) 0.182(6) Uani 1 1 d . . . . .
H02C H 0.352950 1.026309 0.495907 0.273 Uiso 1 1 d R . . . .
H02D H 0.307540 1.029509 0.469937 0.273 Uiso 1 1 d R . . . .
C02B C 0.4625(5) 0.9503(8) 0.1845(5) 0.120(5) Uani 1 1 d . . . . .
H02E H 0.490505 0.929794 0.184557 0.144 Uiso 1 1 calc R . . . .
C02C C 0.6969(5) 0.7164(8) 0.4351(4) 0.107(5) Uani 1 1 d . . . . .
H02F H 0.720630 0.689257 0.434041 0.129 Uiso 1 1 calc R . . . .
C02D C 0.5636(4) 0.7291(5) 0.4009(4) 0.077(3) Uani 1 1 d . . . . .
C02E C 0.7412(4) 0.5978(6) 0.3884(4) 0.084(3) Uani 1 1 d . . . . .
C02G C 0.5678(4) 0.3393(3) 0.1786(4) 0.117(6) Uani 1 1 d . . . . .
H02G H 0.592815 0.313104 0.179129 0.140 Uiso 1 1 calc R . . . .
C02X C 0.5276(5) 0.3402(4) 0.1450(3) 0.160(10) Uani 1 1 d G . . . .
H02X H 0.525020 0.314650 0.122638 0.193 Uiso 1 1 calc R . . . .
C02S C 0.4910(4) 0.3785(4) 0.1442(3) 0.135(7) Uani 1 1 d G . . . .
H02S H 0.463497 0.379092 0.121288 0.162 Uiso 1 1 calc R . . . .
C02N C 0.4947(3) 0.4158(3) 0.1770(3) 0.099(4) Uani 1 1 d G . . . .
H02N H 0.469769 0.441988 0.176430 0.119 Uiso 1 1 calc R . . . .
C01P C 0.5350(3) 0.4149(3) 0.2105(3) 0.073(3) Uani 1 1 d G . . . .
C02F C 0.5716(3) 0.3766(4) 0.2113(3) 0.096(4) Uani 1 1 d G . . . .
C02H C 0.3328(6) 1.0995(7) 0.2945(5) 0.108(4) Uani 1 1 d . . . . .
H02H H 0.309333 1.071157 0.293916 0.129 Uiso 1 1 calc R . . . .
C02J C 0.4997(5) 0.6648(6) 0.4474(5) 0.094(4) Uani 1 1 d . . . . .
H02J H 0.494805 0.697214 0.429889 0.113 Uiso 1 1 calc R . . . .
C02K C 0.7927(4) 0.7649(8) 0.3232(5) 0.107(5) Uani 1 1 d . . . . .
H02K H 0.821525 0.765589 0.344848 0.129 Uiso 1 1 calc R . . . .
C02L C 0.6128(6) 0.3804(5) 0.2407(6) 0.115(6) Uani 1 1 d . . . . .
H02L H 0.637707 0.355087 0.239173 0.138 Uiso 1 1 calc R . . . .
C02M C 0.4440(5) 0.5585(7) 0.3453(4) 0.109(5) Uani 1 1 d . . . . .
H02I H 0.424899 0.549882 0.317142 0.163 Uiso 1 1 calc GR . . . .
H02M H 0.476078 0.542702 0.349584 0.163 Uiso 1 1 calc GR . . . .
H02O H 0.446111 0.599878 0.349238 0.163 Uiso 1 1 calc GR . . . .
C02O C 0.6765(5) 0.4981(7) 0.5242(4) 0.098(4) Uani 1 1 d . . . . .
C02Q C 0.4772(5) 0.6620(5) 0.4752(4) 0.098(4) Uani 1 1 d . . . . .
H02Q H 0.454194 0.690314 0.475894 0.117 Uiso 1 1 calc R . . . .
C02R C 0.3291(6) 1.2169(7) 0.1993(5) 0.104(4) Uani 1 1 d . . . . .
C02T C 0.2812(7) 1.2472(11) 0.1349(6) 0.150(8) Uani 1 1 d . U . . .
H02T H 0.259867 1.275212 0.119947 0.180 Uiso 1 1 calc R . . . .
C02U C 0.5707(6) 0.2704(10) 0.3251(7) 0.138(7) Uani 1 1 d . . . . .
H02U H 0.585246 0.306722 0.326040 0.166 Uiso 1 1 calc R . . . .
C02W C 0.3832(6) 1.0132(6) 0.1860(6) 0.116(5) Uani 1 1 d . . . . .
H02W H 0.355369 1.034372 0.185596 0.140 Uiso 1 1 calc R . . . .
C02Y C 0.6257(5) 0.7932(7) 0.4386(4) 0.106(4) Uani 1 1 d . . . . .
C02Z C 0.5719(6) 0.2373(8) 0.3600(7) 0.123(6) Uani 1 1 d . . . . .
O030 O 0.3149(6) 0.9042(7) 0.4812(4) 0.180(5) Uani 1 1 d . . . . .
H03A H 0.322859 0.903580 0.508072 0.271 Uiso 1 1 d R . . . .
H03B H 0.291218 0.880380 0.473872 0.271 Uiso 1 1 d DR . . . .
C031 C 0.3564(7) 1.1819(7) 0.2661(6) 0.119(5) Uani 1 1 d . . . . .
C032 C 0.3399(6) 1.1692(8) 0.1789(6) 0.125(5) Uani 1 1 d . . . . .
H032 H 0.361528 1.141532 0.193905 0.150 Uiso 1 1 calc R . . . .
C033 C 0.3988(6) 0.9714(6) 0.2168(4) 0.100(4) Uani 1 1 d . . . . .
C034 C 0.3735(5) 1.0964(7) 0.3223(5) 0.099(4) Uani 1 1 d . . . . .
C035 C 0.6680(6) 0.6002(7) 0.5391(5) 0.119(5) Uani 1 1 d . . . . .
O036 O 0.6986(5) 0.3838(7) 0.3024(6) 0.206(7) Uani 1 1 d . . . . .
O037 O 0.3457(5) 0.8775(7) 0.4128(4) 0.188(7) Uani 1 1 d . . . . .
H03C H 0.374665 0.869244 0.412596 0.282 Uiso 1 1 d R . . . .
H03D H 0.337735 0.850294 0.427136 0.282 Uiso 1 1 d R . . . .
O038 O 0.6114(6) 0.7316(5) 0.5935(4) 0.175(6) Uani 1 1 d . . . . .
C039 C 0.3229(6) 1.1424(8) 0.2662(5) 0.116(5) Uani 1 1 d . . . . .
H039 H 0.292581 1.144538 0.246631 0.139 Uiso 1 1 calc R . . . .
C03B C 0.7841(5) 0.8070(6) 0.2930(5) 0.100(4) Uani 1 1 d . . . . .
H03E H 0.806519 0.836794 0.294622 0.119 Uiso 1 1 calc R . . . .
C03F C 0.5902(6) 0.8319(7) 0.4403(5) 0.121(5) Uani 1 1 d . . . . .
H03F H 0.598656 0.864206 0.457817 0.146 Uiso 1 1 calc R . . . .
C03H C 0.2979(8) 1.2553(9) 0.1742(7) 0.140(6) Uani 1 1 d . . . . .
H03H H 0.288673 1.288397 0.186266 0.168 Uiso 1 1 calc R . . . .
C03J C 0.7176(7) 0.5580(8) 0.4970(6) 0.137(6) Uani 1 1 d . . . . .
H03J H 0.731672 0.591198 0.489331 0.164 Uiso 1 1 calc R . . . .
C03K C 0.4064(8) 1.0247(8) 0.1566(6) 0.137(6) Uani 1 1 d . . . . .
H03K H 0.396392 1.054976 0.137453 0.164 Uiso 1 1 calc R . . . .
C03L C 0.6342(8) 0.6927(8) 0.5340(6) 0.144(7) Uani 1 1 d . . . . .
H03L H 0.628707 0.728382 0.520214 0.173 Uiso 1 1 calc R . . . .
C03M C 0.6279(7) 0.6876(7) 0.5718(6) 0.126(6) Uani 1 1 d . . . . .
C03N C 0.5439(7) 0.2419(10) 0.2866(7) 0.162(9) Uani 1 1 d . . . . .
H03N H 0.541540 0.261116 0.261309 0.194 Uiso 1 1 calc R . . . .
C03O C 0.2903(8) 1.2067(13) 0.1150(4) 0.151(10) Uani 1 1 d . U . . .
C03P C 0.4002(7) 1.1801(9) 0.2961(6) 0.135(6) Uani 1 1 d . . . . .
H03P H 0.424779 1.206722 0.296177 0.162 Uiso 1 1 calc R . . . .
C03R C 0.4861(5) 0.6160(7) 0.5057(5) 0.111(5) Uani 1 1 d . . . . .
H03R H 0.471191 0.615886 0.527406 0.133 Uiso 1 1 calc R . . . .
C03S C 0.4471(7) 0.9886(11) 0.1557(7) 0.173(10) Uani 1 1 d . . . . .
H03S H 0.462275 0.993017 0.134253 0.207 Uiso 1 1 calc R . . . .
C03T C 0.7100(6) 0.7679(10) 0.4546(5) 0.125(6) Uani 1 1 d . . . . .
H03T H 0.742715 0.777901 0.464251 0.150 Uiso 1 1 calc R . . . .
O03U O 0.500000 0.1645(8) 0.250000 0.229(13) Uani 1 2 d S T P . .
C03X C 0.4245(3) 1.0183(5) 0.3630(4) 0.150(8) Uani 1 1 d . . . . .
H03X H 0.450846 1.019422 0.351592 0.180 Uiso 1 1 calc R . . . .
N02I N 0.3839(4) 1.0542(4) 0.3518(3) 0.111(4) Uani 1 1 d G . . . .
C03Q C 0.3532(3) 1.0386(5) 0.3762(4) 0.130(6) Uani 1 1 d G . . . .
H03Q H 0.323350 1.055555 0.375082 0.156 Uiso 1 1 calc R . . . .
N03D N 0.3749(4) 0.9931(5) 0.4024(3) 0.139(5) Uani 1 1 d G . . . .
C03V C 0.4190(4) 0.9806(5) 0.3943(4) 0.144(7) Uani 1 1 d G . . . .
H03V H 0.440948 0.951951 0.407485 0.173 Uiso 1 1 calc R . . . .
C03Y C 0.7209(6) 0.5018(11) 0.4857(5) 0.143(7) Uani 1 1 d . . . . .
C042 C 0.3195(8) 1.1615(11) 0.1370(6) 0.148(8) Uani 1 1 d . . . . .
H042 H 0.324648 1.127640 0.123413 0.178 Uiso 1 1 calc R . . . .
C043 C 0.5239(8) 0.1939(9) 0.2847(9) 0.176(11) Uani 1 1 d . . . . .
C044 C 0.4061(7) 1.1387(9) 0.3250(6) 0.144(7) Uani 1 1 d . . . . .
H044 H 0.433784 1.139078 0.347790 0.173 Uiso 1 1 calc R . . . .
C045 C 0.4063(14) 0.4750(10) 0.3674(8) 0.249(17) Uani 1 1 d . . . . .
H04A H 0.433490 0.449368 0.377546 0.374 Uiso 1 1 calc GR . . . .
H04B H 0.392098 0.468307 0.337830 0.374 Uiso 1 1 calc GR . . . .
H04E H 0.382589 0.467856 0.382395 0.374 Uiso 1 1 calc GR . . . .
C046 C 0.6763(6) 0.8039(8) 0.4599(5) 0.125(5) Uani 1 1 d . . . . .
H046 H 0.685041 0.836170 0.477442 0.149 Uiso 1 1 calc R . . . .
C047 C 0.6421(8) 0.6380(8) 0.5959(6) 0.157(8) Uani 1 1 d . . . . .
H047 H 0.636608 0.633858 0.622208 0.188 Uiso 1 1 calc R . . . .
C048 C 0.5507(6) 0.1815(8) 0.3557(8) 0.155(8) Uani 1 1 d . . . . .
H048 H 0.552761 0.158448 0.379284 0.186 Uiso 1 1 calc R . . . .
C049 C 0.6489(7) 0.6455(10) 0.5146(6) 0.145(6) Uani 1 1 d . . . . .
H049 H 0.645663 0.645252 0.485796 0.174 Uiso 1 1 calc R . . . .
C04C C 0.5273(8) 0.1617(12) 0.3167(11) 0.211(14) Uani 1 1 d . . . . .
H04C H 0.513628 0.124674 0.313359 0.254 Uiso 1 1 calc R . . . .
C04D C 0.5941(7) 0.2308(5) 0.4362(4) 0.180(17) Uani 0.5 1 d . U . . .
H04D H 0.579190 0.195726 0.439333 0.216 Uiso 0.5 1 calc R . . . .
N015 N 0.5938(4) 0.2571(4) 0.3981(3) 0.115(4) Uani 1 1 d G . . . .
C01T C 0.6201(4) 0.3086(4) 0.4071(3) 0.096(4) Uani 1 1 d G U . . .
H01T H 0.625654 0.334750 0.387424 0.116 Uiso 1 1 calc R . . . .
N00N N 0.6367(3) 0.3141(4) 0.4507(3) 0.091(3) Uani 1 1 d G . . . .
C04K C 0.6206(7) 0.2660(6) 0.4687(3) 0.171(15) Uani 0.5 1 d G U . . .
H04K H 0.626528 0.258747 0.497362 0.205 Uiso 0.5 1 calc R . . . .
C04G C 0.4801(5) 0.9519(6) 0.5295(5) 0.163(6) Uani 1 1 d . U . . .
H04G H 0.505128 0.970893 0.549014 0.195 Uiso 1 1 calc R . . . .
C04M C 0.4369(6) 0.9770(4) 0.5060(5) 0.144(8) Uani 0.5 1 d G U . . .
H04M H 0.428002 1.015796 0.507074 0.173 Uiso 0.5 1 calc R . . . .
N02V N 0.4095(4) 0.9340(5) 0.4806(3) 0.132(4) Uani 1 1 d G U . . .
C040 C 0.4357(4) 0.8823(4) 0.4884(4) 0.132(5) Uani 1 1 d G U . . .
H040 H 0.425722 0.846598 0.475628 0.159 Uiso 1 1 calc R . . . .
N02P N 0.4793(4) 0.8934(5) 0.5186(4) 0.130(4) Uani 1 1 d G U . . .
C04H C 0.6642(7) 0.5966(7) 0.5797(5) 0.132(6) Uani 1 1 d . . . . .
H04H H 0.677156 0.564488 0.596151 0.159 Uiso 1 1 calc R . . . .
C19 C 0.5596(5) 0.8701(4) 0.5535(5) 0.111(9) Uani 0.5 1 d . U . . .
H19 H 0.567629 0.909392 0.555132 0.133 Uiso 0.5 1 calc R . . . .
C03E C 0.5132(4) 0.8531(5) 0.5341(4) 0.116(5) Uani 1 1 d G U . . .
C04F C 0.5014(4) 0.7956(6) 0.5317(5) 0.131(11) Uani 0.5 1 d G U . . .
H04F H 0.469734 0.783977 0.518429 0.157 Uiso 0.5 1 calc R . . . .
C04J C 0.5359(5) 0.7550(4) 0.5486(5) 0.190(10) Uani 1 1 d G U . . .
H04J H 0.527832 0.715714 0.546995 0.228 Uiso 1 1 calc R . . . .
C03I C 0.5822(5) 0.7720(5) 0.5680(4) 0.135(6) Uani 1 1 d G U . . .
C12 C 0.5941(4) 0.8295(5) 0.5704(6) 0.147(15) Uani 0.5 1 d G U . . .
H12 H 0.625728 0.841127 0.583698 0.176 Uiso 0.5 1 calc R . . . .
Zr Zr 0.6411(4) 0.5465(3) 0.3555(3) 0.0515(19) Uani 0.25 1 d . . . A 2
C4 C 0.2550(6) 1.2473(4) 0.0441(5) 0.158(7) Uani 1 1 d . U . . .
H4 H 0.263213 1.286400 0.048349 0.190 Uiso 1 1 calc R . . . .
N25 N 0.2659(5) 1.2038(6) 0.0746(3) 0.167(6) Uani 1 1 d G U . . .
C03A C 0.2473(4) 1.1516(5) 0.0555(3) 0.137(6) Uani 1 1 d G U . . .
H03G H 0.249462 1.115560 0.068656 0.164 Uiso 1 1 calc R . . . .
N01L N 0.2249(4) 1.1629(5) 0.0132(3) 0.114(4) Uani 1 1 d G U . . .
C5 C 0.2296(5) 1.2220(5) 0.0061(4) 0.116(9) Uani 0.5 1 d G U . . .
H5 H 0.217880 1.241194 -0.019460 0.139 Uiso 0.5 1 calc R . . . .
C2 C 0.6386(3) 0.6954(4) 0.1755(3) 0.056(2) Uani 1 1 d . . . . .
O1 O 0.6100(2) 0.7386(3) 0.18029(18) 0.0610(17) Uani 1 1 d . . . . .
O4 O 0.2795(10) 0.9125(14) 0.3471(8) 0.37(2) Uani 1 1 d . . . . .
H4A H 0.273928 0.878101 0.354284 0.556 Uiso 1 1 d R . . . .
H4B H 0.255948 0.919871 0.325584 0.556 Uiso 1 1 d R . . . .

loop_
_atom_site_aniso_label
_atom_site_aniso_U_11
_atom_site_aniso_U_22
_atom_site_aniso_U_33
_atom_site_aniso_U_23
_atom_site_aniso_U_13
_atom_site_aniso_U_12
Zr1 0.0698(6) 0.0601(6) 0.0563(6) -0.0005(4) 0.0169(4) 0.0145(4)
Zr2 0.0513(9) 0.0546(16) 0.0474(14) 0.0062(10) 0.0196(9) 0.0198(11)
Co1 0.0714(10) 0.0750(10) 0.0534(9) 0.0119(7) 0.0210(7) 0.0320(7)
Co2 0.134(2) 0.161(2) 0.1168(18) -0.0074(16) 0.0322(15) 0.0541(17)
O006 0.073(4) 0.086(5) 0.067(4) 0.031(4) 0.028(4) 0.036(4)
O007 0.094(5) 0.079(5) 0.069(5) 0.000(4) 0.049(4) -0.023(4)
O008 0.066(4) 0.098(5) 0.071(5) 0.029(4) 0.027(4) -0.001(4)
O009 0.080(5) 0.070(4) 0.084(5) 0.015(4) 0.021(4) 0.032(4)
O00A 0.056(4) 0.064(4) 0.078(5) 0.019(4) 0.014(3) 0.009(3)
O00B 0.070(4) 0.074(5) 0.083(5) 0.024(4) 0.015(4) 0.019(4)
O00C 0.080(5) 0.059(4) 0.078(5) -0.005(4) 0.026(4) 0.017(3)
O00D 0.060(4) 0.121(6) 0.065(5) 0.036(4) 0.002(4) 0.007(5)
O00E 0.109(6) 0.078(5) 0.073(5) 0.008(4) 0.043(4) 0.031(4)
O00F 0.072(5) 0.072(5) 0.088(5) -0.014(4) -0.002(4) 0.013(4)
O00G 0.088(5) 0.096(6) 0.100(6) 0.063(5) 0.053(5) 0.047(4)
O00H 0.074(5) 0.107(7) 0.105(6) 0.035(6) 0.042(5) 0.046(5)
O00I 0.129(7) 0.083(5) 0.061(5) 0.000(4) 0.042(5) -0.017(5)
O00J 0.089(5) 0.106(6) 0.080(5) 0.017(4) 0.039(4) 0.036(4)
O00K 0.086(6) 0.085(5) 0.117(7) -0.055(5) 0.012(5) 0.015(4)
O00L 0.163(9) 0.101(6) 0.093(6) 0.020(5) 0.064(7) 0.056(6)
O00M 0.070(5) 0.124(7) 0.079(5) 0.019(5) -0.001(5) 0.011(5)
C00O 0.055(6) 0.107(9) 0.053(6) -0.002(6) 0.022(5) -0.004(6)
O00P 0.089(6) 0.122(7) 0.124(7) 0.019(6) 0.030(5) 0.049(6)
C00Q 0.071(9) 0.061(8) 0.051(8) 0.000 0.032(7) 0.000
C00R 0.078(7) 0.047(6) 0.069(7) 0.011(5) 0.020(6) 0.007(5)
N00S 0.131(9) 0.098(8) 0.076(7) -0.025(6) 0.032(7) 0.037(7)
C00T 0.059(6) 0.062(6) 0.102(8) 0.019(6) 0.027(6) 0.020(5)
N00U 0.094(7) 0.102(8) 0.091(7) -0.013(6) 0.044(6) -0.019(6)
C00V 0.062(9) 0.074(9) 0.053(8) 0.000 0.011(7) 0.000
C00W 0.056(5) 0.070(6) 0.045(5) 0.014(5) 0.014(4) 0.001(5)
C00X 0.055(6) 0.099(8) 0.044(6) 0.014(6) 0.020(5) 0.001(6)
C00Y 0.066(6) 0.064(6) 0.052(6) -0.001(5) 0.015(5) -0.007(5)
C00Z 0.077(7) 0.061(6) 0.082(8) 0.003(6) 0.009(6) 0.005(6)
C010 0.066(6) 0.065(6) 0.051(6) -0.005(5) 0.013(5) -0.022(5)
C011 0.077(7) 0.076(8) 0.069(8) -0.014(6) 0.024(6) -0.030(6)
N012 0.101(8) 0.115(10) 0.083(7) -0.016(7) 0.027(6) -0.001(7)
C013 0.089(8) 0.097(8) 0.056(6) -0.001(6) 0.031(6) -0.014(7)
C014 0.051(6) 0.103(9) 0.070(7) 0.024(6) 0.025(5) 0.018(6)
C016 0.045(6) 0.079(7) 0.098(8) 0.023(6) 0.022(6) 0.016(5)
C017 0.055(6) 0.087(7) 0.057(6) -0.014(6) 0.023(5) -0.015(5)
C019 0.071(7) 0.077(7) 0.053(6) -0.012(6) 0.022(5) -0.014(6)
C01A 0.059(6) 0.104(9) 0.061(7) -0.001(6) 0.013(5) 0.010(6)
C01B 0.055(6) 0.088(8) 0.075(8) -0.014(7) 0.018(5) -0.017(6)
C01C 0.064(7) 0.091(9) 0.076(7) 0.009(7) 0.002(6) -0.010(6)
C01D 0.059(6) 0.080(7) 0.046(6) 0.000(5) 0.011(5) -0.021(5)
C01E 0.076(7) 0.060(6) 0.082(8) 0.002(6) 0.018(6) 0.013(6)
C01F 0.093(9) 0.090(8) 0.075(8) -0.002(7) 0.031(7) 0.016(7)
C01G 0.087(9) 0.074(7) 0.075(8) 0.019(7) 0.037(7) -0.004(6)
C01H 0.059(7) 0.115(10) 0.065(7) -0.009(7) 0.010(5) -0.006(7)
O01I 0.167(10) 0.130(9) 0.083(7) -0.019(7) 0.014(6) -0.023(7)
C01J 0.081(9) 0.083(8) 0.134(11) 0.038(9) 0.066(9) 0.039(7)
C01K 0.069(7) 0.072(7) 0.092(8) 0.041(6) 0.032(6) 0.027(5)
C01M 0.079(8) 0.062(6) 0.087(8) 0.005(6) 0.050(7) 0.002(6)
C01N 0.064(6) 0.078(7) 0.096(8) 0.039(6) 0.035(6) 0.031(6)
O01O 0.152(9) 0.091(6) 0.120(8) -0.046(6) 0.004(6) 0.008(6)
C01Q 0.079(8) 0.100(9) 0.074(8) -0.005(7) 0.024(6) -0.018(7)
C01R 0.075(7) 0.084(8) 0.075(7) -0.004(7) 0.016(6) 0.000(6)
C01S 0.061(6) 0.066(7) 0.079(7) 0.011(6) 0.005(5) 0.003(5)
C01U 0.104(9) 0.088(9) 0.089(9) 0.012(7) 0.021(8) 0.028(8)
C01V 0.061(7) 0.101(9) 0.089(8) 0.027(7) 0.033(6) 0.037(6)
C01W 0.093(9) 0.084(8) 0.056(7) 0.002(6) 0.000(6) -0.022(7)
C01X 0.079(8) 0.085(8) 0.097(9) 0.008(7) 0.036(7) 0.017(6)
C01Y 0.069(8) 0.088(8) 0.088(9) -0.011(7) -0.004(7) 0.031(7)
C01Z 0.058(7) 0.105(9) 0.091(9) 0.027(7) -0.004(6) 0.008(7)
C020 0.091(8) 0.079(8) 0.064(7) -0.024(6) -0.004(6) -0.004(7)
C021 0.104(9) 0.088(9) 0.072(9) 0.008(8) -0.002(7) 0.041(7)
C022 0.082(8) 0.116(10) 0.082(8) 0.001(7) 0.024(7) -0.047(8)
C023 0.153(16) 0.102(12) 0.151(16) 0.065(12) 0.085(14) 0.083(12)
C024 0.094(9) 0.062(7) 0.092(9) -0.007(7) -0.002(8) 0.017(6)
C025 0.129(13) 0.083(9) 0.090(9) -0.038(8) 0.022(9) -0.009(9)
C026 0.068(7) 0.089(8) 0.079(8) -0.006(7) -0.014(6) 0.003(7)
O027 0.170(11) 0.135(9) 0.158(10) 0.015(8) 0.059(9) 0.051(8)
C028 0.094(9) 0.091(8) 0.084(8) 0.012(7) 0.045(7) 0.009(7)
C029 0.078(8) 0.097(10) 0.111(11) -0.030(9) 0.017(8) 0.005(7)
O02A 0.120(9) 0.267(17) 0.156(11) 0.001(11) 0.035(8) 0.077(10)
C02B 0.100(10) 0.158(14) 0.098(10) 0.066(11) 0.023(8) 0.003(9)
C02C 0.078(9) 0.138(13) 0.087(9) 0.016(9) -0.011(7) -0.026(8)
C02D 0.063(7) 0.068(7) 0.087(8) 0.012(6) -0.001(6) 0.000(6)
C02E 0.058(7) 0.115(10) 0.066(8) 0.019(7) -0.007(6) 0.000(7)
C02G 0.160(15) 0.064(8) 0.179(16) -0.034(10) 0.134(14) -0.029(9)
C02X 0.22(2) 0.103(12) 0.23(2) -0.100(14) 0.19(2) -0.082(14)
C02S 0.156(14) 0.106(10) 0.202(17) -0.077(11) 0.146(14) -0.070(10)
C02N 0.084(9) 0.099(9) 0.139(12) -0.032(9) 0.071(9) -0.021(7)
C01P 0.083(8) 0.064(6) 0.099(9) 0.009(6) 0.071(7) 0.004(6)
C02F 0.081(9) 0.085(9) 0.147(13) 0.001(9) 0.073(10) -0.016(8)
C02H 0.115(12) 0.117(11) 0.089(10) 0.022(9) 0.025(9) 0.034(9)
C02J 0.095(9) 0.086(9) 0.112(10) 0.016(8) 0.047(8) 0.002(7)
C02K 0.057(7) 0.165(14) 0.099(10) -0.019(10) 0.021(7) -0.037(8)
C02L 0.134(13) 0.065(8) 0.204(17) 0.018(10) 0.141(14) 0.029(8)
C02M 0.077(8) 0.173(14) 0.087(9) -0.003(9) 0.041(7) 0.028(9)
C02O 0.108(10) 0.100(10) 0.067(8) -0.013(7) -0.007(7) 0.012(9)
C02Q 0.119(11) 0.074(8) 0.103(10) 0.021(8) 0.034(9) 0.015(7)
C02R 0.120(11) 0.108(11) 0.073(10) -0.013(9) 0.008(8) 0.001(9)
C02T 0.156(16) 0.22(2) 0.074(13) -0.038(13) 0.024(11) -0.081(15)
C02U 0.114(13) 0.174(18) 0.136(15) -0.057(15) 0.049(12) 0.026(12)
C02W 0.091(10) 0.090(10) 0.148(14) 0.041(10) 0.000(10) 0.020(8)
C02Y 0.095(10) 0.136(13) 0.079(9) 0.012(9) 0.013(8) 0.020(10)
C02Z 0.097(10) 0.119(14) 0.139(15) -0.051(12) 0.007(10) 0.026(10)
O030 0.204(14) 0.196(13) 0.144(10) -0.016(10) 0.053(10) 0.014(11)
C031 0.149(16) 0.100(11) 0.119(13) 0.014(10) 0.055(12) -0.005(11)
C032 0.136(13) 0.116(12) 0.119(14) 0.026(11) 0.030(11) -0.034(10)
C033 0.112(11) 0.084(9) 0.090(9) 0.022(8) 0.004(8) -0.018(8)
C034 0.072(8) 0.106(11) 0.105(11) -0.016(9) 0.002(8) 0.017(8)
C035 0.147(13) 0.121(12) 0.076(10) -0.017(9) 0.010(9) 0.043(10)
O036 0.136(10) 0.177(12) 0.294(19) -0.050(13) 0.041(11) 0.089(10)
O037 0.199(13) 0.235(15) 0.127(9) 0.027(10) 0.041(9) 0.117(12)
O038 0.244(15) 0.136(10) 0.113(8) -0.025(8) -0.005(9) 0.080(10)
C039 0.093(10) 0.158(15) 0.091(10) -0.005(11) 0.014(8) -0.017(11)
C03B 0.080(9) 0.112(10) 0.113(11) 0.004(9) 0.038(8) -0.031(7)
C03F 0.119(13) 0.128(12) 0.112(11) -0.061(10) 0.025(10) -0.027(10)
C03H 0.159(16) 0.143(15) 0.118(15) -0.009(13) 0.036(13) -0.003(13)
C03J 0.165(17) 0.120(13) 0.125(14) -0.041(11) 0.039(13) -0.009(12)
C03K 0.144(16) 0.119(13) 0.121(14) 0.039(11) -0.008(12) -0.015(12)
C03L 0.21(2) 0.111(13) 0.111(14) 0.032(11) 0.048(14) 0.049(13)
C03M 0.166(15) 0.088(11) 0.101(12) -0.009(9) -0.003(11) 0.022(10)
C03N 0.119(13) 0.166(19) 0.157(17) -0.079(15) -0.033(12) 0.031(13)
C03O 0.170(17) 0.24(2) 0.025(8) 0.000(12) 0.003(9) -0.130(18)
C03P 0.121(13) 0.127(14) 0.124(14) -0.015(12) -0.022(11) -0.008(11)
C03R 0.090(9) 0.144(13) 0.116(11) 0.014(10) 0.056(8) 0.034(9)
C03S 0.091(12) 0.24(2) 0.168(18) 0.121(18) 0.006(12) -0.027(14)
C03T 0.073(9) 0.184(18) 0.102(11) 0.027(12) -0.005(8) 0.013(12)
O03U 0.23(2) 0.108(13) 0.26(3) 0.000 -0.09(2) 0.000
C03X 0.115(13) 0.162(17) 0.154(17) -0.065(14) 0.006(12) 0.040(12)
N02I 0.089(8) 0.126(9) 0.105(9) -0.008(8) 0.003(7) 0.046(7)
C03Q 0.109(12) 0.159(15) 0.126(13) -0.014(12) 0.038(11) 0.042(11)
N03D 0.133(11) 0.144(11) 0.121(10) 0.004(9) 0.004(9) 0.066(10)
C03V 0.173(18) 0.145(15) 0.112(13) 0.025(11) 0.037(12) 0.095(14)
C03Y 0.112(12) 0.21(2) 0.107(12) -0.062(14) 0.035(10) -0.032(14)
C042 0.170(17) 0.21(2) 0.073(12) -0.040(13) 0.049(12) -0.089(17)
C043 0.174(19) 0.075(11) 0.20(2) -0.020(14) -0.086(17) 0.003(12)
C044 0.125(14) 0.126(14) 0.141(16) -0.007(13) -0.031(12) 0.005(12)
C045 0.48(5) 0.142(19) 0.21(2) -0.055(18) 0.23(3) 0.00(2)
C046 0.109(13) 0.126(13) 0.127(13) -0.028(10) 0.013(10) -0.041(11)
C047 0.22(2) 0.116(14) 0.142(15) -0.021(13) 0.069(15) 0.047(14)
C048 0.102(12) 0.101(13) 0.24(2) -0.003(14) 0.003(14) 0.011(10)
C049 0.164(16) 0.166(17) 0.102(12) 0.021(13) 0.029(11) 0.044(14)
C04C 0.124(16) 0.146(19) 0.28(3) -0.01(2) -0.092(19) -0.004(14)
C04D 0.189(19) 0.183(19) 0.173(19) -0.003(10) 0.059(11) -0.017(10)
N015 0.128(9) 0.101(8) 0.137(11) -0.044(8) 0.072(9) -0.011(7)
C01T 0.086(7) 0.092(7) 0.101(8) 0.005(6) 0.009(6) 0.017(6)
N00N 0.105(7) 0.071(6) 0.123(9) 0.004(6) 0.074(7) 0.019(5)
C04K 0.184(18) 0.171(18) 0.165(17) -0.004(10) 0.060(11) -0.014(10)
C04G 0.153(9) 0.147(8) 0.173(10) -0.008(8) 0.018(7) 0.008(7)
C04M 0.143(11) 0.136(9) 0.146(12) -0.001(8) 0.029(8) 0.011(8)
N02V 0.150(7) 0.134(7) 0.114(7) 0.002(6) 0.038(6) 0.025(6)
C040 0.132(8) 0.135(7) 0.126(8) 0.001(7) 0.030(6) 0.016(6)
N02P 0.123(7) 0.132(7) 0.132(8) -0.007(6) 0.029(6) 0.011(6)
C04H 0.197(18) 0.095(11) 0.097(12) 0.012(9) 0.028(12) 0.017(11)
C19 0.106(13) 0.067(13) 0.13(2) -0.019(15) -0.014(14) 0.034(11)
C03E 0.114(10) 0.113(9) 0.098(10) 0.005(8) -0.010(8) 0.024(8)
C04F 0.123(16) 0.117(11) 0.10(2) -0.008(15) -0.050(17) -0.003(10)
C04J 0.191(15) 0.108(11) 0.20(2) -0.037(12) -0.063(15) 0.027(10)
C03I 0.146(11) 0.115(12) 0.107(11) -0.025(10) -0.024(9) 0.049(10)
C12 0.14(2) 0.065(16) 0.16(3) -0.016(17) -0.08(2) 0.063(17)
Zr 0.055(3) 0.059(5) 0.050(4) 0.004(3) 0.032(2) 0.015(4)
C4 0.164(10) 0.151(10) 0.151(10) -0.001(9) 0.027(8) -0.013(8)
N25 0.170(9) 0.176(10) 0.163(10) 0.019(8) 0.058(8) -0.047(8)
C03A 0.137(6) 0.137(6) 0.137(6) -0.0002(11) 0.0379(18) -0.0005(11)
N01L 0.110(7) 0.129(7) 0.106(7) -0.015(6) 0.034(6) -0.053(6)
C5 0.115(12) 0.116(12) 0.114(12) 0.004(9) 0.029(9) -0.019(9)
C2 0.050(5) 0.059(6) 0.062(7) -0.013(5) 0.020(5) -0.015(5)
O1 0.057(4) 0.080(4) 0.048(4) 0.006(3) 0.019(3) -0.010(3)
O4 0.36(3) 0.47(4) 0.27(2) 0.03(3) 0.06(2) 0.32(3)

loop_
_atom_type_symbol
_atom_type_description
_atom_type_scat_dispersion_real
_atom_type_scat_dispersion_imag
_atom_type_scat_source
C C 0.0147 0.0070 'International Tables Vol C Tables 4.2.6.8 and 6.1.1.4'
H H 0.0000 0.0000 'International Tables Vol C Tables 4.2.6.8 and 6.1.1.4'
Co Co -0.6628 2.9049 'International Tables Vol C Tables 4.2.6.8 and 6.1.1.4'
N N 0.0253 0.0135 'International Tables Vol C Tables 4.2.6.8 and 6.1.1.4'
O O 0.0412 0.0250 'International Tables Vol C Tables 4.2.6.8 and 6.1.1.4'
Zr Zr -0.3750 1.7612 'International Tables Vol C Tables 4.2.6.8 and 6.1.1.4'

loop_
_geom_angle_atom_site_label_1
_geom_angle_atom_site_label_2
_geom_angle_atom_site_label_3
_geom_angle
_geom_angle_site_symmetry_1
_geom_angle_site_symmetry_3
_geom_angle_publ_flag
O009 Zr1 O007 85.0(3) . 2_655 ?
O009 Zr1 O00K 88.8(3) . . ?
O00C Zr1 O007 163.7(3) . 2_655 ?
O00C Zr1 O009 79.5(3) . . ?
O00C Zr1 O00K 96.4(3) . . ?
O00C Zr1 O1 97.6(3) . 2_655 ?
O00F Zr1 O007 97.8(3) . 2_655 ?
O00F Zr1 O009 167.4(3) . . ?
O00F Zr1 O00C 98.4(3) . . ?
O00F Zr1 O00K 79.1(3) . . ?
O00F Zr1 O1 95.1(3) . 2_655 ?
O00K Zr1 O007 88.4(3) . 2_655 ?
O1 Zr1 O007 79.2(3) 2_655 2_655 ?
O1 Zr1 O009 97.5(3) 2_655 . ?
O1 Zr1 O00K 165.5(3) 2_655 . ?
O006 Zr2 O00D 86.2(3) . . ?
O008 Zr2 O006 162.3(3) . . ?
O008 Zr2 O00B 93.8(3) . . ?
O008 Zr2 O00D 79.2(3) . . ?
O008 Zr2 O00H 103.6(3) . . ?
O00A Zr2 O006 98.2(3) . . ?
O00A Zr2 O008 97.8(3) . . ?
O00A Zr2 O00B 94.0(3) . . ?
O00A Zr2 O00D 170.8(3) . . ?
O00A Zr2 O00H 83.7(4) . . ?
O00B Zr2 O006 77.5(3) . . ?
O00B Zr2 O00D 94.9(3) . . ?
O00H Zr2 O006 85.8(3) . . ?
O00H Zr2 O00B 162.6(4) . . ?
O00H Zr2 O00D 88.6(4) . . ?
O00E Co1 O00J 176.8(4) . . ?
O00E Co1 N00U 91.3(4) . . ?
O00G Co1 O00E 87.4(3) . . ?
O00G Co1 O00J 91.7(3) . . ?
O00G Co1 N00U 83.3(4) . . ?
O00J Co1 N00U 91.7(4) . . ?
N00N Co1 O00E 88.7(3) . . ?
N00N Co1 O00G 88.9(4) . . ?
N00N Co1 O00J 88.2(4) . . ?
N00N Co1 N00U 172.2(4) . . ?
N01L Co1 O00E 88(8) 8_566 . ?
N01L Co1 O00G 175(8) 8_566 . ?
N01L Co1 O00J 93(8) 8_566 . ?
N01L Co1 N00U 96.9(12) 8_566 . ?
N01L Co1 N00N 91.0(12) 8_566 . ?
O027 Co2 O02A 86.0(5) . . ?
O027 Co2 O030 85.0(6) . . ?
O027 Co2 N03D 94.2(5) . . ?
O02A Co2 O030 92.6(6) . . ?
O037 Co2 O027 87.6(5) . . ?
O037 Co2 O02A 173.3(6) . . ?
O037 Co2 O030 85.2(6) . . ?
O037 Co2 N03D 91.8(6) . . ?
O037 Co2 N02V 91.2(5) . . ?
N03D Co2 O02A 90.3(6) . . ?
N03D Co2 O030 177.0(5) . . ?
N02V Co2 O027 173.6(6) . . ?
N02V Co2 O02A 95.0(5) . . ?
N02V Co2 O030 88.6(6) . . ?
N02V Co2 N03D 92.1(5) . . ?
C01V O006 Zr2 138.9(6) . . ?
C01V O006 Zr 126.8(7) . . ?
C011 O007 Zr1 135.2(7) . 2_655 ?
C00O O008 Zr2 140.2(7) . . ?
C00O O008 Zr 132.1(7) . . ?
C01Y O009 Zr1 135.3(8) . . ?
C01G O00A Zr2 135.6(7) . . ?
C01G O00A Zr 147.4(7) . . ?
C014 O00B Zr2 140.6(6) . . ?
C014 O00B Zr 143.7(7) . . ?
C00R O00C Zr1 140.5(6) . . ?
C02E O00D Zr2 137.6(7) . . ?
C02E O00D Zr 132.3(7) . . ?
C01C O00F Zr1 138.9(7) . . ?
C01V O00G Co1 126.7(7) . . ?
C023 O00H Zr2 135.9(10) . . ?
C023 O00H Zr 140.3(10) . . ?
C025 O00K Zr1 137.0(8) . . ?
O008 C00O C00X 119.1(9) . . ?
O008 C00O C01A 119.8(10) . . ?
C00X C00O C01A 121.2(10) . . ?
C01M C00Q C01M 113.5(11) 2_655 . ?
O00C C00R C01E 119.4(10) . . ?
C00Z C00R O00C 118.8(9) . . ?
C00Z C00R C01E 121.8(10) . . ?
C021 N00S C02M 122.4(14) . . ?
C021 N00S C045 119.1(15) . . ?
C02M N00S C045 118.2(13) . . ?
C016 C00T C01X 120.2(9) . . ?
C016 C00T C02J 124.3(10) . . ?
C02J C00T C01X 115.4(11) . . ?
C02O N00U Co1 123.3(10) . . ?
C03Y N00U Co1 127.0(11) . . ?
C03Y N00U C02O 102.1(13) . . ?
C00Z C00V C00Z 115.3(12) . 2_655 ?
C01D C00W C00X 112.0(7) . . ?
C00O C00X C00W 119.0(9) . . ?
C00O C00X C017 120.8(9) . . ?
C017 C00X C00W 120.2(9) . . ?
C01D C00Y C01B 119.6(9) . . ?
C01D C00Y C01R 124.0(9) . . ?
C01R C00Y C01B 116.4(10) . . ?
C00R C00Z C00V 119.1(9) . . ?
C00R C00Z C026 121.2(11) . . ?
C026 C00Z C00V 119.6(11) . . ?
C019 C010 C011 118.5(10) . . ?
C019 C010 C2 118.6(9) . . ?
C2 C010 C011 122.9(10) . . ?
O007 C011 C010 120.9(10) . . ?
O00I C011 O007 120.4(11) . . ?
O00I C011 C010 118.7(11) . . ?
C02O N012 C035 126.3(14) . . ?
C02O N012 C03J 109.2(13) . . ?
C03J N012 C035 123.7(15) . . ?
C022 C013 C017 122.5(11) . . ?
O00B C014 C01K 118.2(9) . . ?
C016 C014 O00B 117.2(9) . . ?
C016 C014 C01K 124.5(10) . . ?
C00T C016 C01S 120.3(9) . . ?
C014 C016 C00T 118.3(10) . . ?
C014 C016 C01S 121.4(10) . . ?
C00X C017 C01Q 117.9(10) . . ?
C013 C017 C00X 124.2(9) . . ?
C013 C017 C01Q 117.9(10) . . ?
C010 C019 C01B 124.3(10) . . ?
C00O C01A C02E 124.2(11) . . ?
C01H C01A C00O 117.2(11) . . ?
C01H C01A C02E 118.5(10) . . ?
C019 C01B C00Y 116.3(10) . . ?
C01F C01B C00Y 120.1(11) . . ?
C01F C01B C019 123.6(11) . . ?
O00F C01C C020 119.7(11) . . ?
O00F C01C C02D 118.0(10) . . ?
C02D C01C C020 122.2(10) . . ?
C00Y C01D C00W 122.4(9) . . ?
C2 C01D C00W 116.6(9) . . ?
C2 C01D C00Y 120.7(9) . . ?
C00R C01E C01Y 122.8(10) . . ?
C024 C01E C00R 118.3(11) . . ?
C024 C01E C01Y 118.8(11) . . ?
C029 C01F C01B 121.4(12) . . ?
O00A C01G C01J 117.4(12) . . ?
C01M C01G O00A 118.9(10) . . ?
C01M C01G C01J 123.5(13) . . ?
C01Q C01H C01A 123.3(11) . . ?
C02R O01I C031 115.8(13) . . ?
C01G C01J C023 125.6(15) . . ?
C02L C01J C01G 114.8(14) . . ?
C02L C01J C023 119.5(13) . . ?
C014 C01K C01V 126.1(10) . . ?
C01N C01K C014 117.6(9) . . ?
C01N C01K C01V 116.4(9) . . ?
C01G C01M C00Q 121.5(10) . . ?
C01G C01M C01P 118.9(10) . . ?
C01P C01M C00Q 119.5(10) . . ?
C01X C01N C01K 119.7(10) . . ?
C01H C01Q C017 119.3(10) . . ?
C01H C01Q C02K 122.8(12) . . ?
C02K C01Q C017 117.8(12) . . ?
C01U C01R C00Y 122.0(11) . . ?
C02D C01S C016 115.6(9) . . ?
C01R C01U C029 119.0(12) . . ?
O006 C01V C01K 118.0(10) . . ?
O00G C01V O006 121.0(10) . . ?
O00G C01V C01K 121.0(10) . . ?
C01Z C01W C02D 124.6(12) . . ?
C01Z C01W C02Y 119.3(12) . . ?
C02Y C01W C02D 115.9(13) . . ?
C01N C01X C00T 119.5(10) . . ?
C028 C01X C00T 121.3(10) . . ?
C028 C01X C01N 119.2(11) . . ?
O009 C01Y C01E 122.5(10) . . ?
O00P C01Y O009 120.1(13) . . ?
O00P C01Y C01E 117.3(12) . . ?
C02C C01Z C01W 122.3(15) . . ?
C01C C020 C025 123.6(11) . . ?
C03F C020 C01C 115.9(12) . . ?
C03F C020 C025 120.5(12) . . ?
O00L C021 N00S 126.6(14) . . ?
C013 C022 C03B 120.3(13) . . ?
O00H C023 C01J 119.6(12) . . ?
O036 C023 O00H 121(2) . . ?
O036 C023 C01J 119(2) . . ?
C01E C024 C033 122.4(12) . . ?
O00K C025 C020 118.6(11) . . ?
O01O C025 O00K 122.5(14) . . ?
O01O C025 C020 118.8(14) . . ?
C00Z C026 C033 117.1(12) . . ?
C02B C026 C00Z 126.0(12) . . ?
C02B C026 C033 116.9(12) . . ?
C03R C028 C01X 119.8(12) . . ?
C01F C029 C01U 121.0(12) . . ?
C03S C02B C026 124.2(17) . . ?
C01Z C02C C03T 120.8(16) . . ?
C01C C02D C01S 119.8(10) . . ?
C01C C02D C01W 120.1(11) . . ?
C01W C02D C01S 119.6(10) . . ?
O00D C02E C01A 118.6(10) . . ?
O00M C02E O00D 121.9(11) . . ?
O00M C02E C01A 119.5(12) . . ?
C02X C02G C02F 120.0 . . ?
C02S C02X C02G 120.0 . . ?
C02X C02S C02N 120.0 . . ?
C02S C02N C01P 120.0 . . ?
C02N C01P C01M 122.1(7) . . ?
C02F C01P C01M 117.8(8) . . ?
C02F C01P C02N 120.0 . . ?
C01P C02F C02G 120.0 . . ?
C02L C02F C02G 119.1(9) . . ?
C02L C02F C01P 120.3(9) . . ?
C034 C02H C039 121.4(17) . . ?
C02Q C02J C00T 123.5(13) . . ?
C03B C02K C01Q 121.1(12) . . ?
C02F C02L C01J 124.1(11) . . ?
N012 C02O N00U 112.5(14) . . ?
C02J C02Q C03R 121.4(13) . . ?
O01I C02R C032 126.6(16) . . ?
O01I C02R C03H 118.6(16) . . ?
C03H C02R C032 114.7(15) . . ?
C03O C02T C03H 126(3) . . ?
C02Z C02U C03N 112(2) . . ?
C03K C02W C033 123.0(16) . . ?
C01W C02Y C046 116.9(14) . . ?
C03F C02Y C01W 121.1(14) . . ?
C03F C02Y C046 121.7(16) . . ?
C02U C02Z C048 120.5(19) . . ?
N015 C02Z C02U 120.3(18) . . ?
N015 C02Z C048 119(2) . . ?
C039 C031 O01I 121.6(17) . . ?
C039 C031 C03P 120.0(17) . . ?
C03P C031 O01I 118.2(17) . . ?
C042 C032 C02R 121.0(19) . . ?
C024 C033 C026 118.8(12) . . ?
C02W C033 C024 122.7(16) . . ?
C02W C033 C026 118.2(15) . . ?
C02H C034 N02I 122.4(15) . . ?
C02H C034 C044 119.6(16) . . ?
C044 C034 N02I 117.8(14) . . ?
C049 C035 N012 120.9(15) . . ?
C049 C035 C04H 120.3(15) . . ?
C04H C035 N012 118.5(15) . . ?
C03I O038 C03M 114.4(12) . . ?
C031 C039 C02H 119.8(16) . . ?
C02K C03B C022 120.2(11) . . ?
C020 C03F C02Y 123.0(13) . . ?
C02T C03H C02R 122(2) . . ?
N012 C03J C03Y 100.6(17) . . ?
C02W C03K C03S 117.8(15) . . ?
C03M C03L C049 120.6(16) . . ?
C03L C03M O038 125.2(16) . . ?
C03L C03M C047 121.5(17) . . ?
C047 C03M O038 113.0(16) . . ?
C043 C03N C02U 125(3) . . ?
C02T C03O C042 118.3(16) . . ?
C02T C03O N25 117(3) . . ?
N25 C03O C042 124(3) . . ?
C044 C03P C031 116.9(18) . . ?
C028 C03R C02Q 118.3(12) . . ?
C02B C03S C03K 119.6(19) . . ?
C046 C03T C02C 119.7(16) . . ?
C043 O03U C043 120(3) 2_655 . ?
C03V C03X N02I 108.0 . . ?
C034 N02I C03X 128.3(10) . . ?
C034 N02I C03Q 123.7(10) . . ?
C03X N02I C03Q 108.0 . . ?
N03D C03Q N02I 108.0 . . ?
C03Q N03D Co2 125.4(7) . . ?
C03Q N03D C03V 108.0 . . ?
C03V N03D Co2 126.6(7) . . ?
C03X C03V N03D 108.0 . . ?
N00U C03Y C03J 115.5(16) . . ?
C032 C042 C03O 117(2) . . ?
C03N C043 O03U 128(3) . . ?
C03N C043 C04C 123(2) . . ?
C04C C043 O03U 109(2) . . ?
C03P C044 C034 121.9(16) . . ?
C03T C046 C02Y 119.9(16) . . ?
C04H C047 C03M 117.1(18) . . ?
C04C C048 C02Z 119(2) . . ?
C035 C049 C03L 117.2(16) . . ?
C043 C04C C048 120(2) . . ?
C04K C04D N015 108.0 . . ?
C02Z N015 C04D 126.3(13) . . ?
C02Z N015 C01T 125.6(13) . . ?
C01T N015 C04D 108.0 . . ?
N00N C01T N015 108.0 . . ?
C01T N00N Co1 122.6(6) . . ?
C01T N00N C04K 108.0 . . ?
C04K N00N Co1 129.0(6) . . ?
N00N C04K C04D 108.0 . . ?
C04M C04G N02P 108.0 . . ?
N02V C04M C04G 108.0 . . ?
C04M N02V Co2 121.3(8) . . ?
C04M N02V C040 108.0 . . ?
C040 N02V Co2 130.7(8) . . ?
N02V C040 N02P 108.0 . . ?
C040 N02P C04G 108.0 . . ?
C03E N02P C04G 127.7(11) . . ?
C03E N02P C040 124.3(10) . . ?
C047 C04H C035 121.4(16) . . ?
C03E C19 C12 120.0 . . ?
N02P C03E C19 119.5(10) . . ?
N02P C03E C04F 120.5(10) . . ?
C04F C03E C19 120.0 . . ?
C03E C04F C04J 120.0 . . ?
C03I C04J C04F 120.0 . . ?
C04J C03I O038 116.3(12) . . ?
C04J C03I C12 120.0 . . ?
C12 C03I O038 121.5(11) . . ?
C03I C12 C19 120.0 . . ?
O006 Zr O00A 88.3(4) . . ?
O006 Zr O00H 73.4(3) . . ?
O008 Zr O006 161.2(5) . . ?
O008 Zr O00A 89.9(5) . . ?
O008 Zr O00D 83.1(5) . . ?
O008 Zr O00H 88.7(4) . . ?
O00A Zr O00H 67.1(3) . . ?
O00B Zr O006 86.3(5) . . ?
O00B Zr O008 112.4(6) . . ?
O00B Zr O00A 98.0(6) . . ?
O00B Zr O00D 116.2(6) . . ?
O00B Zr O00H 154.7(7) . . ?
O00D Zr O006 87.7(5) . . ?
O00D Zr O00A 145.2(4) . . ?
O00D Zr O00H 78.7(4) . . ?
N25 C4 C5 144.3(18) . 7_575 ?
C5 C4 N25 108.0 . . ?
C5 C4 C5 64.7(12) . 7_575 ?
C03O N25 C4 130.0(16) . . ?
C03O N25 C03A 122.0(16) . . ?
C03A N25 C4 108.0 . . ?
N25 C03A N01L 108.0 . . ?
C03A N01L Co1 123.0(7) . 8_465 ?
C03A N01L C5 108.0 . . ?
C5 N01L Co1 123.0(7) . 8_465 ?
C4 C5 N01L 108.0 . . ?
C01D C2 C010 120.0(9) . . ?
O1 C2 C010 119.1(9) . . ?
O1 C2 C01D 120.8(9) . . ?
C2 O1 Zr1 141.4(6) . 2_655 ?

loop_
_geom_bond_atom_site_label_1
_geom_bond_atom_site_label_2
_geom_bond_distance
_geom_bond_site_symmetry_2
_geom_bond_publ_flag
Zr1 O007 2.154(7) 2_655 ?
Zr1 O009 2.138(7) . ?
Zr1 O00C 2.008(7) . ?
Zr1 O00F 1.965(7) . ?
Zr1 O00K 2.144(8) . ?
Zr1 O1 2.024(7) 2_655 ?
Zr2 O006 2.149(7) . ?
Zr2 O008 2.010(8) . ?
Zr2 O00A 1.942(8) . ?
Zr2 O00B 2.091(8) . ?
Zr2 O00D 2.183(9) . ?
Zr2 O00H 2.045(10) . ?
Co1 O00E 2.074(7) . ?
Co1 O00G 2.051(7) . ?
Co1 O00J 2.083(7) . ?
Co1 N00U 2.095(11) . ?
Co1 N00N 2.036(8) . ?
Co1 N01L 2.0(2) 8_566 ?
Co2 O027 2.005(13) . ?
Co2 O02A 2.052(15) . ?
Co2 O030 2.095(16) . ?
Co2 O037 1.993(16) . ?
Co2 N03D 2.033(11) . ?
Co2 N02V 1.994(9) . ?
O006 C01V 1.332(13) . ?
O006 Zr 2.202(12) . ?
O007 C011 1.303(14) . ?
O008 C00O 1.339(13) . ?
O008 Zr 1.963(12) . ?
O009 C01Y 1.267(14) . ?
O00A C01G 1.394(14) . ?
O00A Zr 2.241(13) . ?
O00B C014 1.377(12) . ?
O00B Zr 1.633(11) . ?
O00C C00R 1.350(12) . ?
O00D C02E 1.274(14) . ?
O00D Zr 2.068(14) . ?
O00F C01C 1.364(13) . ?
O00G C01V 1.230(13) . ?
O00H C023 1.27(2) . ?
O00H Zr 2.553(12) . ?
O00I C011 1.241(13) . ?
O00K C025 1.252(16) . ?
O00L C021 1.256(16) . ?
O00M C02E 1.202(13) . ?
C00O C00X 1.359(15) . ?
C00O C01A 1.457(15) . ?
O00P C01Y 1.258(13) . ?
C00Q C01M 1.513(13) 2_655 ?
C00Q C01M 1.513(13) . ?
C00R C00Z 1.352(15) . ?
C00R C01E 1.415(15) . ?
N00S C021 1.280(16) . ?
N00S C02M 1.406(17) . ?
N00S C045 1.46(3) . ?
C00T C016 1.398(16) . ?
C00T C01X 1.442(16) . ?
C00T C02J 1.414(16) . ?
N00U C02O 1.339(17) . ?
N00U C03Y 1.33(2) . ?
C00V C00Z 1.545(14) . ?
C00V C00Z 1.545(14) 2_655 ?
C00W C00X 1.544(13) . ?
C00W C01D 1.528(13) . ?
C00X C017 1.431(14) . ?
C00Y C01B 1.467(15) . ?
C00Y C01D 1.393(14) . ?
C00Y C01R 1.416(15) . ?
C00Z C026 1.433(17) . ?
C010 C011 1.514(16) . ?
C010 C019 1.349(14) . ?
C010 C2 1.441(14) . ?
N012 C02O 1.323(17) . ?
N012 C035 1.447(18) . ?
N012 C03J 1.38(2) . ?
C013 C017 1.420(15) . ?
C013 C022 1.345(15) . ?
C014 C016 1.350(15) . ?
C014 C01K 1.418(15) . ?
C016 C01S 1.514(15) . ?
C017 C01Q 1.456(15) . ?
C019 C01B 1.407(16) . ?
C01A C01H 1.393(17) . ?
C01A C02E 1.501(17) . ?
C01B C01F 1.395(16) . ?
C01C C020 1.425(16) . ?
C01C C02D 1.369(16) . ?
C01D C2 1.385(14) . ?
C01E C01Y 1.485(17) . ?
C01E C024 1.372(16) . ?
C01F C029 1.335(18) . ?
C01G C01J 1.441(17) . ?
C01G C01M 1.312(16) . ?
C01H C01Q 1.367(17) . ?
O01I C02R 1.296(16) . ?
O01I C031 1.442(18) . ?
C01J C023 1.47(2) . ?
C01J C02L 1.42(2) . ?
C01K C01N 1.410(15) . ?
C01K C01V 1.497(15) . ?
C01M C01P 1.497(13) . ?
C01N C01X 1.407(15) . ?
O01O C025 1.241(15) . ?
C01Q C02K 1.415(18) . ?
C01R C01U 1.378(16) . ?
C01S C02D 1.480(15) . ?
C01U C029 1.440(19) . ?
C01W C01Z 1.368(18) . ?
C01W C02D 1.470(16) . ?
C01W C02Y 1.397(19) . ?
C01X C028 1.402(16) . ?
C01Z C02C 1.355(17) . ?
C020 C025 1.494(19) . ?
C020 C03F 1.386(19) . ?
C022 C03B 1.406(18) . ?
C023 O036 1.236(17) . ?
C024 C033 1.408(19) . ?
C026 C02B 1.431(19) . ?
C026 C033 1.443(19) . ?
C028 C03R 1.362(18) . ?
C02B C03S 1.31(2) . ?
C02C C03T 1.38(2) . ?
C02G C02X 1.3900 . ?
C02G C02F 1.3900 . ?
C02X C02S 1.3900 . ?
C02S C02N 1.3900 . ?
C02N C01P 1.3900 . ?
C01P C02F 1.3900 . ?
C02F C02L 1.34(2) . ?
C02H C034 1.299(19) . ?
C02H C039 1.36(2) . ?
C02J C02Q 1.285(17) . ?
C02K C03B 1.39(2) . ?
C02Q C03R 1.462(19) . ?
C02R C032 1.40(2) . ?
C02R C03H 1.39(2) . ?
C02T C03H 1.29(2) . ?
C02T C03O 1.23(3) . ?
C02U C02Z 1.40(3) . ?
C02U C03N 1.48(2) . ?
C02W C033 1.41(2) . ?
C02W C03K 1.37(2) . ?
C02Y C03F 1.39(2) . ?
C02Y C046 1.48(2) . ?
C02Z C048 1.44(2) . ?
C02Z N015 1.350(19) . ?
C031 C039 1.35(2) . ?
C031 C03P 1.40(2) . ?
C032 C042 1.38(2) . ?
C034 N02I 1.377(18) . ?
C034 C044 1.36(2) . ?
C035 C049 1.37(2) . ?
C035 C04H 1.41(2) . ?
O038 C03M 1.42(2) . ?
O038 C03I 1.399(14) . ?
C03J C03Y 1.38(3) . ?
C03K C03S 1.47(3) . ?
C03L C03M 1.34(2) . ?
C03L C049 1.41(2) . ?
C03M C047 1.41(2) . ?
C03N C043 1.26(3) . ?
C03O C042 1.43(3) . ?
C03O N25 1.354(17) . ?
C03P C044 1.35(2) . ?
C03T C046 1.35(2) . ?
O03U C043 1.37(2) . ?
O03U C043 1.37(2) 2_655 ?
C03X N02I 1.4200 . ?
C03X C03V 1.4200 . ?
N02I C03Q 1.4200 . ?
C03Q N03D 1.4200 . ?
N03D C03V 1.4200 . ?
C043 C04C 1.30(4) . ?
C047 C04H 1.36(2) . ?
C048 C04C 1.38(3) . ?
C04D N015 1.4200 . ?
C04D C04K 1.4200 . ?
N015 C01T 1.4200 . ?
C01T N00N 1.4200 . ?
N00N C04K 1.4200 . ?
C04G C04M 1.4200 . ?
C04G N02P 1.4200 . ?
C04M N02V 1.4200 . ?
N02V C040 1.4200 . ?
C040 N02P 1.4200 . ?
N02P C03E 1.364(12) . ?
C19 C03E 1.3900 . ?
C19 C12 1.3900 . ?
C03E C04F 1.3900 . ?
C04F C04J 1.3900 . ?
C04J C03I 1.3900 . ?
C03I C12 1.3900 . ?
C4 N25 1.4200 . ?
C4 C5 2.00(3) 7_575 ?
C4 C5 1.4200 . ?
N25 C03A 1.4200 . ?
C03A N01L 1.4200 . ?
N01L C5 1.4200 . ?
C2 O1 1.349(11) . ?

loop_
_platon_squeeze_void_nr
_platon_squeeze_void_average_x
_platon_squeeze_void_average_y
_platon_squeeze_void_average_z
_platon_squeeze_void_volume
_platon_squeeze_void_count_electrons
_platon_squeeze_void_content
1 0.000 0.351 0.250 530 142 ' '
2 0.000 0.553 0.250 37 2 ' '
3 0.000 0.649 0.750 529 142 ' '
4 0.000 0.447 0.750 38 2 ' '
5 0.215 0.342 0.155 7 3 ' '
6 0.215 0.658 0.655 7 3 ' '
7 0.500 0.851 0.250 530 142 ' '
8 0.500 0.149 0.750 529 142 ' '
9 0.285 0.842 0.345 8 3 ' '
10 0.285 0.158 0.845 7 3 ' '
11 0.500 0.053 0.250 37 2 ' '
12 0.500 0.947 0.750 38 2 ' '
13 0.715 0.842 0.155 7 3 ' '
14 0.715 0.158 0.655 7 3 ' '
15 0.785 0.342 0.345 8 3 ' '
16 0.785 0.658 0.845 7 3 ' '
